data_7252007
loop_
_publ_author_name
'Takeshi, Shin-ichiro'
'Lyu, Liangcheng'
'Hase, Akane'
'Haga, Nagito'
'Takano, Rina'
'Ishida, Takayuki'
'Kogane, Tamizo'

_publ_section_title
;
 Two-and three-dimensional nickel(II) and copper(II) metal-organic
 frameworks based on 1H-pyrazole-4-carboxylate
;
_journal_name_full CrystEngComm
_journal_paper_doi 10.1039/D6CE00199H
_journal_year 2026
_chemical_formula_moiety 'C8 H6 Cu N4 O4'
_chemical_formula_sum 'C8 H6 Cu N4 O4'
_chemical_formula_weight 285.71
_chemical_name_common 'Cupper(II) 1H-pyrazole-4-carboxylate'
_chemical_name_systematic 3D-[Cu(pzca)2]n
_space_group_crystal_system monoclinic
_space_group_IT_number 13
_space_group_name_Hall '-P 2yac'
_space_group_name_H-M_alt 'P 1 2/n 1'
_atom_sites_solution_hydrogens geom
_atom_sites_solution_primary dual
_audit_creation_date 2025-10-28
_audit_creation_method
;
Olex2 1.5-ac5-018
(compiled 2021.09.08 svn.r13c46975 for Rigaku Oxford Diffraction, GUI svn.r6396)
;
_audit_update_record
;
2025-12-11 deposited with the CCDC.	2026-05-19 downloaded from the CCDC.
;
_cell_angle_alpha 90
_cell_angle_beta 113.109(5)
_cell_angle_gamma 90
_cell_formula_units_Z 4
_cell_length_a 13.3874(6)
_cell_length_b 5.1261(2)
_cell_length_c 16.4555(7)
_cell_measurement_reflns_used 7606
_cell_measurement_temperature 300.0(5)
_cell_measurement_theta_max 31.4130
_cell_measurement_theta_min 2.4930
_cell_volume 1038.65(9)
_computing_cell_refinement 'CrysAlisPro 1.171.43.105a (Rigaku OD, 2024)'
_computing_data_collection 'CrysAlisPro system (CCD 42.72a 64-bit (release 07-10-2022))'
_computing_data_reduction 'CrysAlisPro 1.171.43.105a (Rigaku OD, 2024)'
_computing_molecular_graphics 'Olex2 1.5-ac5-018 (Dolomanov et al., 2009)'
_computing_publication_material 'Olex2 1.5-ac5-018 (Dolomanov et al., 2009)'
_computing_structure_refinement 'SHELXL 2014/7 (Sheldrick, 2015)'
_computing_structure_solution 'SHELXT 2014/5 (Sheldrick, 2014)'
_diffrn_ambient_environment air
_diffrn_ambient_temperature 300.0(5)
_diffrn_detector 'Hybrid Pixel Array Detector'
_diffrn_detector_area_resol_mean 10.0000
_diffrn_detector_type HyPix
_diffrn_measured_fraction_theta_full 0.997
_diffrn_measured_fraction_theta_max 0.863
_diffrn_measurement_details
;
List of Runs (angles in degrees, time in seconds):

  # Type    Start    End  Width  t~exp~   \w     \q     \k     \f   Frames
#--------------------------------------------------------------------------
  1  \w    -35.00  -2.00   0.50    2.00    --  -12.39  57.00  60.00   66
  2  \w     36.00  61.00   0.50    2.00    --  -12.39  57.00  60.00   50
  3  \w     15.00  47.00   0.50    2.00    --  -12.39  57.00 -30.00   64
  4  \w    -14.00  12.00   0.50    2.00    --  -12.39  57.00 -30.00   52
  5  \w    -56.00 -29.00   0.50    2.00    --  -12.39 112.00 -67.00   54
  6  \w     -3.00  85.00   0.50    2.00    --   11.53  57.00-120.00  176
  7  \w     12.00  40.00   0.50    2.00    --   11.53-112.00-161.00   56
  8  \w    -37.00  16.00   0.50    2.00    --  -12.39 -77.00 -90.00  106
  9  \w    -62.00  41.00   0.50    2.00    --   11.53 -77.00 120.00  206
 10  \w    -86.00 -60.00   0.50    2.00    --  -12.39 -77.00 -90.00   52
 11  \w    -82.00 -56.00   0.50    2.00    --  -12.39-178.00 -90.00   52
;
_diffrn_measurement_device 'four-circle diffractometer'
_diffrn_measurement_device_type 'XtaLAB Synergy R, DW system, HyPix'
_diffrn_measurement_method '\w scans'
_diffrn_orient_matrix_type 'CrysAlisPro convention (1999,Acta A55,543-557)'
_diffrn_orient_matrix_UB_11 -0.0322030000
_diffrn_orient_matrix_UB_12 -0.0662776000
_diffrn_orient_matrix_UB_13 0.0189017000
_diffrn_orient_matrix_UB_21 0.0439294000
_diffrn_orient_matrix_UB_22 0.0034088000
_diffrn_orient_matrix_UB_23 0.0418921000
_diffrn_orient_matrix_UB_31 -0.0187984000
_diffrn_orient_matrix_UB_32 0.1213831000
_diffrn_orient_matrix_UB_33 0.0091474000
_diffrn_radiation_monochromator mirror
_diffrn_radiation_probe x-ray
_diffrn_radiation_type 'Mo K\a'
_diffrn_radiation_wavelength 0.71073
_diffrn_reflns_av_R_equivalents 0.0181
_diffrn_reflns_av_unetI/netI 0.0157
_diffrn_reflns_Laue_measured_fraction_full 0.997
_diffrn_reflns_Laue_measured_fraction_max 0.863
_diffrn_reflns_limit_h_max 19
_diffrn_reflns_limit_h_min -19
_diffrn_reflns_limit_k_max 6
_diffrn_reflns_limit_k_min -7
_diffrn_reflns_limit_l_max 23
_diffrn_reflns_limit_l_min -16
_diffrn_reflns_number 11915
_diffrn_reflns_point_group_measured_fraction_full 0.997
_diffrn_reflns_point_group_measured_fraction_max 0.863
_diffrn_reflns_theta_full 25.242
_diffrn_reflns_theta_max 31.191
_diffrn_reflns_theta_min 2.509
_diffrn_source 'Rotating-anode X-ray tube'
_diffrn_source_type 'Rigaku (Mo) X-ray Source'
_exptl_absorpt_coefficient_mu 2.112
_exptl_absorpt_correction_T_max 1.000
_exptl_absorpt_correction_T_min 0.810
_exptl_absorpt_correction_type gaussian
_exptl_absorpt_process_details
;
CrysAlisPro 1.171.43.105a (Rigaku Oxford Diffraction, 2024)
Numerical absorption correction based on gaussian integration over
a multifaceted crystal model
Empirical absorption correction using spherical harmonics,
implemented in SCALE3 ABSPACK scaling algorithm.
;
_exptl_crystal_colour 'clear light blue'
_exptl_crystal_density_diffrn 1.827
_exptl_crystal_description block
_exptl_crystal_F_000 572
_exptl_crystal_preparation 'Magnetic properties'
_exptl_crystal_recrystallization_method 'Re-crystallisation from solvent: water'
_exptl_crystal_size_max 0.124
_exptl_crystal_size_mid 0.119
_exptl_crystal_size_min 0.098
_refine_diff_density_max 0.534
_refine_diff_density_min -0.639
_refine_diff_density_rms 0.073
_refine_ls_extinction_method none
_refine_ls_goodness_of_fit_ref 1.071
_refine_ls_hydrogen_treatment constr
_refine_ls_matrix_type full
_refine_ls_number_parameters 157
_refine_ls_number_reflns 2916
_refine_ls_number_restraints 0
_refine_ls_restrained_S_all 1.071
_refine_ls_R_factor_all 0.0393
_refine_ls_R_factor_gt 0.0315
_refine_ls_shift/su_max 0.000
_refine_ls_shift/su_mean 0.000
_refine_ls_structure_factor_coef Fsqd
_refine_ls_weighting_details 'w=1/[\s^2^(Fo^2^)+(0.0407P)^2^+1.0252P] where P=(Fo^2^+2Fc^2^)/3'
_refine_ls_weighting_scheme calc
_refine_ls_wR_factor_gt 0.0862
_refine_ls_wR_factor_ref 0.0901
_reflns_Friedel_coverage 0.000
_reflns_number_gt 2429
_reflns_number_total 2916
_reflns_threshold_expression 'I > 2\s(I)'
_cod_data_source_file d6ce00199h2.cif
_cod_data_source_block threeD_cupzca2_run63
_cod_original_cell_volume 1038.65(8)
_cod_database_code 7252007
_shelx_shelxl_version_number 2014/7
_chemical_oxdiff_formula 'C10 N2 O6 Cu'
_shelx_space_group_comment
;
The symmetry employed for this shelxl refinement is uniquely defined
by the following loop, which should always be used as a source of
symmetry information in preference to the above space-group names.
They are only intended as comments.
;
_shelx_estimated_absorpt_t_max 0.820
_shelx_estimated_absorpt_t_min 0.780
_olex2_refinement_description
;
1. Fixed Uiso
 At 1.2 times of:
  All C(H) groups, All N(H) groups
2.a Aromatic/amide H refined with riding coordinates:
 N2(H2), N4(H4), C1(H1), C3(H3), C5(H5), C7(H7)
;
_olex2_submission_special_instructions 'No special instructions were received'
_oxdiff_exptl_absorpt_empirical_details
;
Empirical correction (ABSPACK) includes:
- Absorption correction using spherical harmonics
- Frame scaling
;
_oxdiff_exptl_absorpt_empirical_full_max 1.195
_oxdiff_exptl_absorpt_empirical_full_min 0.840

loop_
_space_group_symop_operation_xyz
'x, y, z'
'-x+1/2, y, -z+1/2'
'-x, -y, -z'
'x-1/2, -y, z-1/2'

loop_
_atom_site_label
_atom_site_type_symbol
_atom_site_fract_x
_atom_site_fract_y
_atom_site_fract_z
_atom_site_U_iso_or_equiv
_atom_site_adp_type
_atom_site_occupancy
_atom_site_site_symmetry_order
_atom_site_calc_flag
_atom_site_refinement_flags_posn
_atom_site_refinement_flags_adp
_atom_site_refinement_flags_occupancy
_atom_site_disorder_assembly
_atom_site_disorder_group
Cu1 Cu 0.0000 0.0000 0.5000 0.02122(10) Uani 1 2 d S . P . .
Cu2 Cu 0.0000 0.0000 1.0000 0.02184(10) Uani 1 2 d S . P . .
O1 O 0.01944(12) 0.1555(3) 0.90001(9) 0.0279(3) Uani 1 1 d . . . . .
O2 O -0.06670(15) -0.2020(4) 0.82979(11) 0.0429(4) Uani 1 1 d . . . . .
O3 O 0.12443(12) 0.2146(3) 0.50514(10) 0.0270(3) Uani 1 1 d . . . . .
O4 O 0.12250(13) 0.6090(3) 0.56347(10) 0.0294(3) Uani 1 1 d . . . . .
N1 N 0.01268(14) 0.0906(3) 0.62162(11) 0.0247(3) Uani 1 1 d . . . . .
N2 N 0.05971(16) 0.3079(3) 0.66631(11) 0.0311(4) Uani 1 1 d . . . . .
H2 H 0.0881 0.4281 0.6458 0.037 Uiso 1 1 calc R U . . .
N3 N 0.37392(14) 0.7677(3) 0.47737(11) 0.0256(3) Uani 1 1 d . . . . .
N4 N 0.35587(15) 0.5508(4) 0.42655(12) 0.0267(4) Uani 1 1 d . . . . .
H4 H 0.3914 0.5112 0.3946 0.032 Uiso 1 1 calc R U . . .
C1 C 0.0567(2) 0.3135(4) 0.74647(14) 0.0338(5) Uani 1 1 d . . . . .
H1 H 0.0844 0.4444 0.7885 0.041 Uiso 1 1 calc R U . . .
C2 C 0.00492(16) 0.0891(5) 0.75542(12) 0.0258(4) Uani 1 1 d . . . . .
C3 C -0.02128(18) -0.0431(4) 0.67571(14) 0.0266(4) Uani 1 1 d . . . . .
H3 H -0.0574 -0.2023 0.6621 0.032 Uiso 1 1 calc R U . . .
C4 C -0.01762(18) 0.0036(4) 0.83245(14) 0.0271(4) Uani 1 1 d . . . . .
C5 C 0.30161(17) 0.7585(4) 0.51469(13) 0.0262(4) Uani 1 1 d . . . . .
H5 H 0.2947 0.8845 0.5528 0.031 Uiso 1 1 calc R U . . .
C6 C 0.23815(15) 0.5352(4) 0.48880(13) 0.0222(4) Uani 1 1 d . . . . .
C7 C 0.27588(17) 0.4062(4) 0.43236(14) 0.0270(4) Uani 1 1 d . . . . .
H7 H 0.2503 0.2484 0.4039 0.032 Uiso 1 1 calc R U . . .
C8 C 0.15448(16) 0.4495(4) 0.52135(13) 0.0213(4) Uani 1 1 d . . . . .

loop_
_atom_site_aniso_label
_atom_site_aniso_U_11
_atom_site_aniso_U_22
_atom_site_aniso_U_33
_atom_site_aniso_U_23
_atom_site_aniso_U_13
_atom_site_aniso_U_12
Cu1 0.03041(18) 0.02068(18) 0.01953(17) -0.00409(11) 0.01731(14) -0.00975(12)
Cu2 0.02830(18) 0.02340(18) 0.02079(17) 0.00486(12) 0.01713(14) 0.00850(13)
O1 0.0397(8) 0.0291(7) 0.0240(7) 0.0064(6) 0.0222(6) 0.0087(6)
O2 0.0580(11) 0.0431(10) 0.0366(9) 0.0063(8) 0.0284(8) -0.0132(9)
O3 0.0310(7) 0.0226(7) 0.0355(8) -0.0050(6) 0.0220(6) -0.0098(6)
O4 0.0419(8) 0.0229(7) 0.0361(8) -0.0021(6) 0.0291(7) -0.0049(6)
N1 0.0366(9) 0.0220(8) 0.0214(8) -0.0032(6) 0.0176(7) -0.0065(7)
N2 0.0525(11) 0.0238(9) 0.0263(8) -0.0041(7) 0.0256(8) -0.0128(8)
N3 0.0296(8) 0.0251(8) 0.0302(8) -0.0082(7) 0.0207(7) -0.0092(7)
N4 0.0328(9) 0.0256(8) 0.0309(9) -0.0077(7) 0.0224(8) -0.0074(7)
C1 0.0567(14) 0.0283(11) 0.0255(10) -0.0036(8) 0.0259(10) -0.0075(10)
C2 0.0372(11) 0.0256(10) 0.0214(9) 0.0029(7) 0.0189(8) -0.0001(8)
C3 0.0365(11) 0.0249(10) 0.0245(9) 0.0010(8) 0.0183(9) -0.0051(8)
C4 0.0333(10) 0.0324(11) 0.0229(10) 0.0084(8) 0.0191(9) 0.0064(8)
C5 0.0324(10) 0.0243(9) 0.0305(10) -0.0059(8) 0.0216(8) -0.0068(8)
C6 0.0258(9) 0.0200(9) 0.0270(10) -0.0008(7) 0.0171(8) -0.0041(7)
C7 0.0322(10) 0.0225(9) 0.0329(10) -0.0068(8) 0.0199(9) -0.0082(8)
C8 0.0245(9) 0.0212(9) 0.0226(9) 0.0011(7) 0.0139(7) -0.0048(7)

loop_
_atom_type_symbol
_atom_type_description
_atom_type_scat_dispersion_real
_atom_type_scat_dispersion_imag
_atom_type_scat_source
C C 0.0033 0.0016 'International Tables Vol C Tables 4.2.6.8 and 6.1.1.4'
H H 0.0000 0.0000 'International Tables Vol C Tables 4.2.6.8 and 6.1.1.4'
Cu Cu 0.3201 1.2651 'International Tables Vol C Tables 4.2.6.8 and 6.1.1.4'
N N 0.0061 0.0033 'International Tables Vol C Tables 4.2.6.8 and 6.1.1.4'
O O 0.0106 0.0060 'International Tables Vol C Tables 4.2.6.8 and 6.1.1.4'

loop_
_exptl_crystal_face_index_h
_exptl_crystal_face_index_k
_exptl_crystal_face_index_l
_exptl_crystal_face_perp_dist
-17 1 17 0.0371
17 -1 -17 0.0716
-1 7 0 0.0481
0 -7 0 0.0971
-7 0 23 0.0399
6 0 -23 0.0592
-19 0 8 0.0424
19 -1 -9 0.0789
12 6 -1 0.0456
-12 -6 1 0.0663
-8 7 0 0.0375
8 -7 -2 0.0922
2 0 -22 0.0553
-3 0 22 0.0387
-14 0 -8 0.0622
14 0 8 0.0706
8 4 12 0.0448
-7 -4 -13 0.0771
-13 5 3 0.0332
12 -6 -4 0.0844
12 3 -20 0.0649
-12 -3 20 0.0557

loop_
_geom_angle_atom_site_label_1
_geom_angle_atom_site_label_2
_geom_angle_atom_site_label_3
_geom_angle
_geom_angle_site_symmetry_1
_geom_angle_site_symmetry_3
_geom_angle_publ_flag
O3 Cu1 O3 180.0 3_556 . ?
O3 Cu1 N1 84.88(6) 3_556 . ?
O3 Cu1 N1 95.12(6) . . ?
O3 Cu1 N1 95.12(6) 3_556 3_556 ?
O3 Cu1 N1 84.88(6) . 3_556 ?
N1 Cu1 N1 180.0 3_556 . ?
O1 Cu2 O1 180.0 . 3_557 ?
O1 Cu2 O2 52.78(6) 3_557 3_557 ?
O1 Cu2 O2 127.22(6) . 3_557 ?
O1 Cu2 O2 127.22(6) 3_557 . ?
O1 Cu2 O2 52.78(6) . . ?
O1 Cu2 N3 91.06(6) 3_557 4_566 ?
O1 Cu2 N3 88.94(6) . 4_566 ?
O1 Cu2 N3 88.94(6) 3_557 2_546 ?
O1 Cu2 N3 91.06(6) . 2_546 ?
O2 Cu2 O2 180.0 . 3_557 ?
N3 Cu2 O2 83.02(7) 2_546 . ?
N3 Cu2 O2 96.98(7) 2_546 3_557 ?
N3 Cu2 O2 96.98(7) 4_566 . ?
N3 Cu2 O2 83.02(7) 4_566 3_557 ?
N3 Cu2 N3 180.00(11) 4_566 2_546 ?
C4 O1 Cu2 110.50(13) . . ?
C4 O2 Cu2 71.97(13) . . ?
C8 O3 Cu1 137.26(13) . . ?
N2 N1 Cu1 125.27(12) . . ?
C3 N1 Cu1 129.13(15) . . ?
C3 N1 N2 105.59(16) . . ?
C1 N2 N1 111.60(17) . . ?
N4 N3 Cu2 122.86(12) . 2_566 ?
C5 N3 Cu2 130.81(14) . 2_566 ?
C5 N3 N4 105.62(16) . . ?
C7 N4 N3 111.40(16) . . ?
N2 C1 C2 107.37(18) . . ?
C1 C2 C3 104.85(16) . . ?
C1 C2 C4 128.16(19) . . ?
C3 C2 C4 127.0(2) . . ?
N1 C3 C2 110.59(19) . . ?
O1 C4 C2 114.94(19) . . ?
O2 C4 O1 124.55(18) . . ?
O2 C4 C2 120.5(2) . . ?
N3 C5 C6 110.75(17) . . ?
C5 C6 C8 126.18(17) . . ?
C7 C6 C5 105.01(16) . . ?
C7 C6 C8 128.66(18) . . ?
N4 C7 C6 107.21(17) . . ?
O3 C8 C6 115.37(17) . . ?
O4 C8 O3 126.13(17) . . ?
O4 C8 C6 118.47(17) . . ?

loop_
_geom_bond_atom_site_label_1
_geom_bond_atom_site_label_2
_geom_bond_distance
_geom_bond_site_symmetry_2
_geom_bond_publ_flag
Cu1 O3 1.9700(13) 3_556 ?
Cu1 O3 1.9700(13) . ?
Cu1 N1 1.9957(15) . ?
Cu1 N1 1.9957(15) 3_556 ?
Cu2 O1 1.9357(13) 3_557 ?
Cu2 O1 1.9357(13) . ?
Cu2 O2 2.7841(18) 3_557 ?
Cu2 O2 2.7841(18) . ?
Cu2 N3 1.9781(16) 2_546 ?
Cu2 N3 1.9781(16) 4_566 ?
O1 C4 1.287(3) . ?
O2 C4 1.234(3) . ?
O3 C8 1.264(2) . ?
O4 C8 1.251(2) . ?
N1 N2 1.347(2) . ?
N1 C3 1.337(2) . ?
N2 C1 1.336(2) . ?
N3 Cu2 1.9781(16) 2_566 ?
N3 N4 1.355(2) . ?
N3 C5 1.335(2) . ?
N4 C7 1.336(3) . ?
C1 C2 1.381(3) . ?
C2 C3 1.393(3) . ?
C2 C4 1.480(2) . ?
C5 C6 1.389(3) . ?
C6 C7 1.387(3) . ?
C6 C8 1.485(2) . ?

loop_
_exptl_oxdiff_crystal_face_indexfrac_h
_exptl_oxdiff_crystal_face_indexfrac_k
_exptl_oxdiff_crystal_face_indexfrac_l
_exptl_oxdiff_crystal_face_x
_exptl_oxdiff_crystal_face_y
_exptl_oxdiff_crystal_face_z
-16.8877 0.9702 17.2276 0.8052 -0.0169 0.5928
16.8989 -0.9330 -17.2401 -0.8082 0.0170 -0.5886
-0.5510 7.2254 0.3580 -0.4544 0.0154 0.8907
0.2627 -7.2278 -0.0633 0.4694 -0.0158 -0.8829
-6.6744 0.2108 23.1714 0.6389 0.6782 0.3630
6.4918 -0.0149 -23.1698 -0.6460 -0.6855 -0.3358
-18.8471 -0.2332 8.3560 0.7803 -0.4787 0.4024
18.8131 -0.5505 -8.8734 -0.7371 0.4528 -0.5016
11.6056 5.5252 -1.4876 -0.7681 0.4663 0.4389
-11.6056 -5.5252 1.4876 0.7681 -0.4663 -0.4389
-7.6438 6.5040 0.2125 -0.1809 -0.3047 0.9351
7.9132 -6.5401 -2.2027 0.1370 0.2331 -0.9628
2.2951 0.1740 -22.2828 -0.5066 -0.8321 -0.2258
-2.7212 0.1847 22.4230 0.4992 0.8204 0.2787
-13.5280 -0.0660 -8.3468 0.2822 -0.9442 0.1699
13.8637 -0.3119 7.7566 -0.2792 0.9329 -0.2275
7.6312 3.7207 12.4473 -0.2571 0.8694 0.4220
-7.0144 -3.9671 -12.5907 0.2508 -0.8491 -0.4649
-13.0071 5.1067 2.8366 0.1340 -0.4352 0.8903
11.9873 -5.5643 -4.4169 -0.1007 0.3226 -0.9412
11.9919 3.0247 -19.6308 -0.9577 -0.2853 -0.0378
-12.0292 -2.9940 19.6656 0.9575 0.2852 0.0426
